data_2222176
loop_
_publ_author_name
'Kia, Reza'
'Fun, Hoong-Kun'
'Kargar, Hadi'

_publ_section_title
;
 2-(2-Thienyl)-4,5-dihydro-1<i>H</i>-imidazole. Corrigendum
;
_journal_coeditor_code WM2233
_journal_issue 6
_journal_name_full 'Acta Crystallographica Section E'
_journal_page_first e15
_journal_paper_doi 10.1107/S1600536809018790
_journal_volume 65
_journal_year 2009
_chemical_formula_iupac 'C7 H8 N2 S'
_chemical_formula_moiety 'C7 H8 N2 S'
_chemical_formula_sum 'C7 H8 N2 S'
_chemical_formula_weight 152.21
_chemical_name_systematic 2-(2-Thienyl)-4,5-dihydro-1H-imidazole
_space_group_IT_number 14
_symmetry_cell_setting monoclinic
_symmetry_space_group_name_Hall '-P 2ybc'
_symmetry_space_group_name_H-M 'P 1 21/c 1'
_atom_sites_solution_hydrogens geom
_atom_sites_solution_primary direct
_atom_sites_solution_secondary difmap
_audit_creation_method SHELXL-97
_cell_angle_alpha 90.00
_cell_angle_beta 90.1540(10)
_cell_angle_gamma 90.00
_cell_formula_units_Z 4
_cell_length_a 6.1321(2)
_cell_length_b 11.5663(3)
_cell_length_c 10.0098(3)
_cell_measurement_reflns_used 9869
_cell_measurement_temperature 100
_cell_measurement_theta_max 34.25
_cell_measurement_theta_min 2.45
_cell_volume 709.95(4)
_computing_cell_refinement 'APEX2 (Bruker, 2005)'
_computing_data_collection 'APEX2 (Bruker, 2005)'
_computing_data_reduction 'SAINT (Bruker, 2005)'
_computing_molecular_graphics 'SHELXTL (Sheldrick, 2008)'
_computing_publication_material
;
SHELXTL (Sheldrick, 2008) and PLATON (Spek, 2009)
;
_computing_structure_refinement 'SHELXTL (Sheldrick, 2008)'
_computing_structure_solution 'SHELXTL (Sheldrick, 2008)'
_diffrn_ambient_temperature 100
_diffrn_measured_fraction_theta_full 0.993
_diffrn_measured_fraction_theta_max 0.993
_diffrn_measurement_device_type
;
Bruker SMART APEXII CCD area-detector
;
_diffrn_measurement_method '\f and \w'
_diffrn_radiation_monochromator graphite
_diffrn_radiation_source 'fine-focus sealed tube'
_diffrn_radiation_type MoK\a
_diffrn_radiation_wavelength 0.71073
_diffrn_reflns_av_R_equivalents 0.0210
_diffrn_reflns_av_sigmaI/netI 0.0103
_diffrn_reflns_limit_h_max 9
_diffrn_reflns_limit_h_min -9
_diffrn_reflns_limit_k_max 17
_diffrn_reflns_limit_k_min -18
_diffrn_reflns_limit_l_max 15
_diffrn_reflns_limit_l_min -15
_diffrn_reflns_number 28316
_diffrn_reflns_theta_full 35.00
_diffrn_reflns_theta_max 35.00
_diffrn_reflns_theta_min 1.76
_diffrn_standards_number 0
_exptl_absorpt_coefficient_mu 0.370
_exptl_absorpt_correction_T_max 0.9224
_exptl_absorpt_correction_T_min 0.8252
_exptl_absorpt_correction_type multi-scan
_exptl_absorpt_process_details '(<i>SADABS</i>; Bruker, 2005)'
_exptl_crystal_colour colourless
_exptl_crystal_density_diffrn 1.424
_exptl_crystal_density_method 'not measured'
_exptl_crystal_description block
_exptl_crystal_F_000 320
_exptl_crystal_size_max 0.54
_exptl_crystal_size_mid 0.28
_exptl_crystal_size_min 0.22
_refine_diff_density_max 0.524
_refine_diff_density_min -0.242
_refine_ls_extinction_method none
_refine_ls_goodness_of_fit_ref 1.153
_refine_ls_hydrogen_treatment mixed
_refine_ls_matrix_type full
_refine_ls_number_parameters 96
_refine_ls_number_reflns 3100
_refine_ls_number_restraints 0
_refine_ls_restrained_S_all 1.153
_refine_ls_R_factor_all 0.0275
_refine_ls_R_factor_gt 0.0269
_refine_ls_shift/su_max 0.001
_refine_ls_shift/su_mean 0.000
_refine_ls_structure_factor_coef Fsqd
_refine_ls_weighting_details 'w=1/[\s^2^(Fo^2^)+(0.0391P)^2^+0.2148P] where P=(Fo^2^+2Fc^2^)/3'
_refine_ls_weighting_scheme calc
_refine_ls_wR_factor_gt 0.0793
_refine_ls_wR_factor_ref 0.0796
_reflns_number_gt 3040
_reflns_number_total 3100
_reflns_threshold_expression I>2\s(I)
_cod_data_source_file wm2233.cif
_cod_data_source_block I
_cod_depositor_comments
;
The following automatic conversions were performed:
'_symmetry_cell_setting' value 'Monoclinic' changed to 'monoclinic'
according to '/home/saulius/struct/CIF-dictionaries/cif_core.dic'
dictionary named 'cif_core.dic' version 2.4.1 from 2010-06-29.

Automatic conversion script
Id: cif_fix_enum 1527 2010-12-29 10:47:43Z saulius 

The following automatic conversions were performed:

'_symmetry_cell_setting' value 'Monoclinic' changed to 'monoclinic'
according to /home/saulius/struct/CIF-dictionaries/cif_core.dic
dictionary named 'cif_core.dic' version 2.4.1 from 2010-06-29.

Automatic conversion script
Id: cif_fix_values 1715 2011-07-08 13:25:40Z adriana 
;
_cod_original_sg_symbol_H-M 'P 21/c'
_cod_database_code 2222176
_cod_database_fobs_code 2222176

loop_
_symmetry_equiv_pos_as_xyz
'x, y, z'
'-x, y+1/2, -z+1/2'
'-x, -y, -z'
'x, -y-1/2, z-1/2'

loop_
_atom_site_type_symbol
_atom_site_label
_atom_site_fract_x
_atom_site_fract_y
_atom_site_fract_z
_atom_site_U_iso_or_equiv
_atom_site_adp_type
_atom_site_calc_flag
_atom_site_refinement_flags
_atom_site_occupancy
_atom_site_disorder_assembly
_atom_site_disorder_group
S S1 0.46976(3) 0.141639(18) 0.59512(2) 0.01527(6) Uani d . 1 . .
N N2 0.06708(11) 0.29657(6) 0.61145(7) 0.01355(11) Uani d . 1 . .
N N1 0.04589(11) 0.30384(6) 0.83752(7) 0.01323(11) Uani d . 1 . .
C C1 0.63940(14) 0.05379(8) 0.68566(9) 0.01780(15) Uani d . 1 . .
H H1A 0.7552 0.0101 0.6480 0.021 Uiso calc R 1 . .
C C2 0.58842(14) 0.05399(7) 0.81867(9) 0.01659(14) Uani d . 1 . .
H H2A 0.6646 0.0100 0.8839 0.020 Uiso calc R 1 . .
C C3 0.40890(13) 0.12729(7) 0.84861(8) 0.01337(13) Uani d . 1 . .
H H3A 0.3524 0.1382 0.9360 0.016 Uiso calc R 1 . .
C C4 0.32621(12) 0.18073(6) 0.73587(7) 0.01149(12) Uani d . 1 . .
C C5 0.14267(12) 0.26046(6) 0.72548(7) 0.01079(11) Uani d . 1 . .
C C6 -0.15422(13) 0.36275(7) 0.79460(8) 0.01479(14) Uani d . 1 . .
H H6A -0.1723 0.4380 0.8404 0.018 Uiso calc R 1 . .
H H6B -0.2848 0.3144 0.8103 0.018 Uiso calc R 1 . .
C C7 -0.11001(13) 0.37870(7) 0.64400(8) 0.01491(13) Uani d . 1 . .
H H7A -0.2425 0.3611 0.5911 0.018 Uiso calc R 1 . .
H H7B -0.0643 0.4591 0.6248 0.018 Uiso calc R 1 . .
H H1 0.058(3) 0.2686(14) 0.9125(16) 0.025(4) Uiso d . 1 . .

loop_
_atom_site_aniso_label
_atom_site_aniso_U_11
_atom_site_aniso_U_22
_atom_site_aniso_U_33
_atom_site_aniso_U_12
_atom_site_aniso_U_13
_atom_site_aniso_U_23
S1 0.01701(9) 0.01822(10) 0.01059(9) 0.00444(6) 0.00195(6) -0.00027(6)
N2 0.0150(3) 0.0168(3) 0.0088(2) 0.0027(2) -0.0001(2) 0.0007(2)
N1 0.0146(3) 0.0166(3) 0.0084(2) 0.0032(2) 0.0013(2) 0.0004(2)
C1 0.0174(3) 0.0179(3) 0.0181(4) 0.0052(3) 0.0000(3) -0.0017(3)
C2 0.0188(3) 0.0151(3) 0.0159(3) 0.0033(3) -0.0028(3) 0.0004(2)
C3 0.0164(3) 0.0128(3) 0.0109(3) 0.0005(2) -0.0005(2) 0.0004(2)
C4 0.0132(3) 0.0117(3) 0.0096(3) 0.0006(2) 0.0003(2) -0.0002(2)
C5 0.0119(3) 0.0114(3) 0.0090(3) -0.0006(2) 0.0006(2) -0.0005(2)
C6 0.0138(3) 0.0178(3) 0.0127(3) 0.0027(2) 0.0021(2) 0.0005(2)
C7 0.0147(3) 0.0179(3) 0.0121(3) 0.0035(2) 0.0001(2) 0.0020(2)

loop_
_atom_type_symbol
_atom_type_description
_atom_type_scat_dispersion_real
_atom_type_scat_dispersion_imag
_atom_type_scat_source
C C 0.0033 0.0016 'International Tables Vol C Tables 4.2.6.8 and 6.1.1.4'
H H 0.0000 0.0000 'International Tables Vol C Tables 4.2.6.8 and 6.1.1.4'
N N 0.0061 0.0033 'International Tables Vol C Tables 4.2.6.8 and 6.1.1.4'
S S 0.1246 0.1234 'International Tables Vol C Tables 4.2.6.8 and 6.1.1.4'

loop_
_geom_angle_atom_site_label_1
_geom_angle_atom_site_label_2
_geom_angle_atom_site_label_3
_geom_angle_site_symmetry_1
_geom_angle_site_symmetry_3
_geom_angle
_geom_angle_publ_flag
C1 S1 C4 . . 91.94(4) ?
C5 N2 C7 . . 105.85(6) ?
C5 N1 C6 . . 107.17(6) ?
C5 N1 H1 . . 120.4(11) ?
C6 N1 H1 . . 123.3(11) ?
C2 C1 S1 . . 111.96(6) ?
C2 C1 H1A . . 124.0 ?
S1 C1 H1A . . 124.0 ?
C1 C2 C3 . . 112.65(7) ?
C1 C2 H2A . . 123.7 ?
C3 C2 H2A . . 123.7 ?
C4 C3 C2 . . 112.15(7) ?
C4 C3 H3A . . 123.9 ?
C2 C3 H3A . . 123.9 ?
C3 C4 C5 . . 128.49(7) ?
C3 C4 S1 . . 111.29(6) ?
C5 C4 S1 . . 120.21(5) ?
N2 C5 N1 . . 116.64(7) ?
N2 C5 C4 . . 122.62(7) ?
N1 C5 C4 . . 120.71(6) ?
N1 C6 C7 . . 101.10(6) ?
N1 C6 H6A . . 111.6 ?
C7 C6 H6A . . 111.6 ?
N1 C6 H6B . . 111.6 ?
C7 C6 H6B . . 111.6 ?
H6A C6 H6B . . 109.4 ?
N2 C7 C6 . . 105.62(6) ?
N2 C7 H7A . . 110.6 ?
C6 C7 H7A . . 110.6 ?
N2 C7 H7B . . 110.6 ?
C6 C7 H7B . . 110.6 ?
H7A C7 H7B . . 108.7 ?

loop_
_geom_bond_atom_site_label_1
_geom_bond_atom_site_label_2
_geom_bond_site_symmetry_2
_geom_bond_distance
_geom_bond_publ_flag
S1 C1 . 1.7120(9) ?
S1 C4 . 1.7236(8) ?
N2 C5 . 1.2996(10) ?
N2 C7 . 1.4798(11) ?
N1 C5 . 1.3657(10) ?
N1 C6 . 1.4669(11) ?
N1 H1 . 0.858(16) ?
C1 C2 . 1.3684(13) ?
C1 H1A . 0.9500 ?
C2 C3 . 1.4221(12) ?
C2 H2A . 0.9500 ?
C3 C4 . 1.3819(11) ?
C3 H3A . 0.9500 ?
C4 C5 . 1.4586(10) ?
C6 C7 . 1.5435(12) ?
C6 H6A . 0.9900 ?
C6 H6B . 0.9900 ?
C7 H7A . 0.9900 ?
C7 H7B . 0.9900 ?

loop_
_geom_hbond_atom_site_label_D
_geom_hbond_atom_site_label_H
_geom_hbond_atom_site_label_A
_geom_hbond_site_symmetry_A
_geom_hbond_distance_DH
_geom_hbond_distance_HA
_geom_hbond_distance_DA
_geom_hbond_angle_DHA
_geom_hbond_publ_flag
N1 H1 N2 4_566 0.857(16) 2.130(16) 2.9803(10) 171.5(16) y
C3 H3A N2 4_566 0.9500 2.5900 3.4815(11) 156.00 y

loop_
_geom_torsion_atom_site_label_1
_geom_torsion_atom_site_label_2
_geom_torsion_atom_site_label_3
_geom_torsion_atom_site_label_4
_geom_torsion_site_symmetry_1
_geom_torsion_site_symmetry_2
_geom_torsion_site_symmetry_3
_geom_torsion_site_symmetry_4
_geom_torsion
_geom_torsion_publ_flag
C4 S1 C1 C2 . . . . 0.09(7) ?
S1 C1 C2 C3 . . . . -0.35(10) ?
C1 C2 C3 C4 . . . . 0.50(11) ?
C2 C3 C4 C5 . . . . 179.29(8) ?
C2 C3 C4 S1 . . . . -0.43(9) ?
C1 S1 C4 C3 . . . . 0.20(7) ?
C1 S1 C4 C5 . . . . -179.55(7) ?
C7 N2 C5 N1 . . . . 0.30(9) ?
C7 N2 C5 C4 . . . . -177.67(7) ?
C6 N1 C5 N2 . . . . 12.15(9) ?
C6 N1 C5 C4 . . . . -169.84(7) ?
C3 C4 C5 N2 . . . . -173.20(8) ?
S1 C4 C5 N2 . . . . 6.50(10) ?
C3 C4 C5 N1 . . . . 8.92(12) ?
S1 C4 C5 N1 . . . . -171.38(6) ?
C5 N1 C6 C7 . . . . -17.77(8) ?
C5 N2 C7 C6 . . . . -11.91(9) ?
N1 C6 C7 N2 . . . . 17.89(8) ?

loop_
_cod_related_entry_id
_cod_related_entry_database
_cod_related_entry_code
1 ChemSpider 13076883
